data_7713406
loop_
_publ_author_name
'Zhang, Ben'
'Zhou, Yang'
'Dong, Chang'
'Xiang, Yi'
'Shi, Yanbo'
'Zhang, Chennan'
'Yuan, Aihua'
'Zheng, Shaojun'
'Li, Zhaoyang'
'Zhang, Yi-Quan'
'Yang, Yong'
'Chen, Lei'

_publ_section_title
;
 Boosting mono-axial crystal field in stable high-coordinate Dy(III)
 single-ion magnets by substitution of phenoxy axial ligand
;
_journal_name_full 'Dalton Transactions'
_journal_paper_doi 10.1039/D3DT01318A
_journal_year 2023
_chemical_formula_moiety 'C39 H40 Dy N7 O, 2(C24 H20 B), 0.85(C H2 Cl2)'
_chemical_formula_sum 'C87.85 H81.7 B2 Cl1.7 Dy N7 O'
_chemical_formula_weight 1495.989
_space_group_crystal_system monoclinic
_space_group_IT_number 14
_space_group_name_Hall '-P 2ybc'
_space_group_name_H-M_alt 'P 1 21/c 1'
_symmetry_Int_Tables_number 14
_audit_creation_date 2023-05-22
_audit_creation_method
;
Olex2 1.5-dev
(compiled 2023.03.24 svn.rc9df729e for OlexSys, GUI svn.r6758)
;
_audit_update_record
;
2023-06-21 deposited with the CCDC.	2023-07-04 downloaded from the CCDC.
;
_cell_angle_alpha 90
_cell_angle_beta 91.308(10)
_cell_angle_gamma 90
_cell_formula_units_Z 4
_cell_length_a 20.136(8)
_cell_length_b 13.581(5)
_cell_length_c 27.587(11)
_cell_measurement_reflns_used 18295
_cell_measurement_temperature 296(2)
_cell_measurement_theta_max 27.142
_cell_measurement_theta_min 2.533
_cell_volume 7542(5)
_computing_cell_refinement 'Bruker SMART'
_computing_data_collection 'Bruker SMART'
_computing_data_reduction 'Bruker SAINT'
_computing_molecular_graphics 'Olex2 1.5-dev (Dolomanov et al., 2009)'
_computing_publication_material 'Olex2 1.5-dev (Dolomanov et al., 2009)'
_computing_structure_refinement 'olex2.refine 1.5-dev (Bourhis et al., 2015)'
_computing_structure_solution 'Bruker SHELXTL'
_diffrn_ambient_temperature 296.15
_diffrn_measured_fraction_theta_full 0.9988
_diffrn_measured_fraction_theta_max 0.9989
_diffrn_measurement_device_type 'CCD area detector'
_diffrn_measurement_method 'phi and omega scans'
_diffrn_radiation_type 'Mo K\a'
_diffrn_radiation_wavelength 0.71073
_diffrn_reflns_av_R_equivalents 0.0505
_diffrn_reflns_av_unetI/netI 0.0420
_diffrn_reflns_Laue_measured_fraction_full 0.9988
_diffrn_reflns_Laue_measured_fraction_max 0.9989
_diffrn_reflns_limit_h_max 25
_diffrn_reflns_limit_h_min -25
_diffrn_reflns_limit_k_max 17
_diffrn_reflns_limit_k_min -17
_diffrn_reflns_limit_l_max 35
_diffrn_reflns_limit_l_min -26
_diffrn_reflns_number 85247
_diffrn_reflns_point_group_measured_fraction_full 0.9988
_diffrn_reflns_point_group_measured_fraction_max 0.9989
_diffrn_reflns_theta_full 25.2417
_diffrn_reflns_theta_max 26.00
_diffrn_reflns_theta_min 2.32
_exptl_absorpt_coefficient_mu 1.103
_exptl_absorpt_correction_T_max 0.873
_exptl_absorpt_correction_T_min 0.829
_exptl_absorpt_correction_type multi-scan
_exptl_absorpt_process_details sadabs
_exptl_crystal_colour colourless
_exptl_crystal_density_diffrn 1.318
_exptl_crystal_description block
_exptl_crystal_F_000 3085.488
_exptl_crystal_size_max 0.17
_exptl_crystal_size_mid 0.14
_exptl_crystal_size_min 0.12
_refine_diff_density_max 0.5451
_refine_diff_density_min -0.5128
_refine_diff_density_rms 0.0919
_refine_ls_d_res_high 0.8107
_refine_ls_d_res_low 8.7760
_refine_ls_goodness_of_fit_ref 1.0501
_refine_ls_hydrogen_treatment constr
_refine_ls_matrix_type full
_refine_ls_number_constraints 153
_refine_ls_number_parameters 912
_refine_ls_number_reflns 14796
_refine_ls_number_restraints 7
_refine_ls_restrained_S_all 1.0498
_refine_ls_R_factor_all 0.0479
_refine_ls_R_factor_gt 0.0297
_refine_ls_shift/su_max 0.0007
_refine_ls_shift/su_mean 0.0000
_refine_ls_structure_factor_coef Fsqd
_refine_ls_weighting_details 'w=1/[\s^2^(Fo^2^)+(0.0284P)^2^+2.1824P] where P=(Fo^2^+2Fc^2^)/3'
_refine_ls_weighting_scheme calc
_refine_ls_wR_factor_gt 0.0614
_refine_ls_wR_factor_ref 0.0693
_reflns_Friedel_coverage 0.0
_reflns_limit_h_max 24
_reflns_limit_h_min -24
_reflns_limit_k_max 16
_reflns_limit_k_min 0
_reflns_limit_l_max 34
_reflns_limit_l_min 0
_reflns_number_gt 11589
_reflns_number_total 14796
_reflns_threshold_expression I>=2u(I)
_cod_data_source_file d3dt01318a2.cif
_cod_data_source_block '[Dy(BPATPA)(dimethylPhO)]'
_cod_database_code 7713406
_olex2_refinement_description
;
1. Fixed Uiso
 At 1.2 times of:
  All C(H) groups, All C(H,H) groups
 At 1.5 times of:
  All C(H,H,H) groups
2. Rigid bond restraints
 C84, C85
 with sigma for 1-2 distances of 0.01 and sigma for 1-3 distances of 0.01
3. Uiso/Uaniso restraints and constraints
C84 \\sim C85: within 2A with sigma of 0.01 and sigma for terminal atoms of
0.02 within 2A
4. Others
 Fixed Sof: C88(0.85) H88a(0.85) H88b(0.85) Cl1(0.85) Cl2(0.85)
5.a Secondary CH2 refined with riding coordinates:
 C6(H6a,H6b), C7(H7a,H7b), C13(H13a,H13b), C19(H19a,H19b), C20(H20a,H20b),
 C26(H26a,H26b), C88(H88a,H88b)
5.b Aromatic/amide H refined with riding coordinates:
 C1(H1), C2(H2), C3(H3), C4(H4), C9(H9), C10(H10), C11(H11), C12(H12),
 C15(H15), C16(H16), C17(H17), C22(H22), C23(H23), C24(H24), C25(H25), C28(H28),
  C29(H29), C30(H30), C31(H31), C33(H33), C34(H34), C37(H37), C41(H41),
 C42(H42), C43(H43), C44(H44), C45(H45), C47(H47), C48(H48), C49(H49), C50(H50),
  C51(H51), C53(H53), C54(H54), C55(H55), C56(H56), C57(H57), C58(H58),
 C60(H60), C61(H61), C62(H62), C63(H63), C65(H65), C66(H66), C67(H67), C68(H68),
  C69(H69), C71(H71), C72(H72), C73(H73), C74(H74), C75(H75), C77(H77),
 C78(H78), C79(H79), C80(H80), C81(H81), C83(H83), C84(H84), C85(H85), C86(H86),
  C87(H87)
5.c Idealised Me refined as rotating group:
 C36(H36a,H36b,H36c), C39(H39a,H39b,H39c)
;
_olex2_submission_special_instructions 'No special instructions were received'

loop_
_space_group_symop_id
_space_group_symop_operation_xyz
1 x,y,z
2 -x,y+1/2,-z+1/2
3 -x,-y,-z
4 x,-y-1/2,z-1/2

loop_
_atom_site_label
_atom_site_type_symbol
_atom_site_fract_x
_atom_site_fract_y
_atom_site_fract_z
_atom_site_U_iso_or_equiv
_atom_site_adp_type
_atom_site_occupancy
_atom_site_refinement_flags_posn
_atom_site_refinement_flags_adp
_atom_site_refinement_flags_occupancy
Dy1 Dy 0.727142(6) 0.842875(7) 0.595839(4) 0.03318(4) Uani 1.000000 . . .
N1 N 0.78937(11) 0.94741(14) 0.65852(8) 0.0412(5) Uani 1.000000 . . .
N2 N 0.65831(11) 0.98788(14) 0.62752(8) 0.0392(5) Uani 1.000000 . . .
N3 N 0.60815(11) 0.83837(14) 0.56750(9) 0.0431(5) Uani 1.000000 . . .
N4 N 0.66690(10) 0.79986(14) 0.67164(8) 0.0381(5) Uani 1.000000 . . .
N5 N 0.73737(10) 0.65458(13) 0.62079(8) 0.0373(5) Uani 1.000000 . . .
N6 N 0.73048(11) 0.72625(14) 0.52434(8) 0.0398(5) Uani 1.000000 . . .
N7 N 0.84488(11) 0.77441(14) 0.58890(8) 0.0407(5) Uani 1.000000 . . .
O1 O 0.74957(9) 0.95157(11) 0.54395(7) 0.0432(4) Uani 1.000000 . . .
B1 B 0.98208(16) 0.7042(2) 0.34930(12) 0.0423(8) Uani 1.000000 . . .
B2 B 0.54298(15) 0.3653(2) 0.64180(11) 0.0369(7) Uani 1.000000 . . .
C1 C 0.84454(14) 0.9215(2) 0.68392(10) 0.0486(7) Uani 1.000000 . . .
H1 H 0.86119(14) 0.8582(2) 0.67979(10) 0.0583(9) Uiso 1.000000 R . .
C2 C 0.87787(16) 0.9841(2) 0.71591(11) 0.0572(8) Uani 1.000000 . . .
H2 H 0.91599(16) 0.9634(2) 0.73264(11) 0.0687(10) Uiso 1.000000 R . .
C3 C 0.85318(17) 1.0773(2) 0.72227(12) 0.0628(9) Uani 1.000000 . . .
H3 H 0.87461(17) 1.1211(2) 0.74332(12) 0.0753(11) Uiso 1.000000 R . .
C4 C 0.79627(16) 1.1055(2) 0.69712(11) 0.0554(8) Uani 1.000000 . . .
H4 H 0.77873(16) 1.1682(2) 0.70136(11) 0.0665(10) Uiso 1.000000 R . .
C5 C 0.76548(14) 1.03964(18) 0.66548(10) 0.0437(7) Uani 1.000000 . . .
C6 C 0.70677(14) 1.07042(17) 0.63475(11) 0.0465(7) Uani 1.000000 . . .
H6a H 0.72191(14) 1.09250(17) 0.60344(11) 0.0558(9) Uiso 1.000000 R . .
H6b H 0.68472(14) 1.12530(17) 0.65012(11) 0.0558(9) Uiso 1.000000 R . .
C7 C 0.60935(14) 1.01303(18) 0.58842(11) 0.0465(7) Uani 1.000000 . . .
H7a H 0.57752(14) 1.05993(18) 0.60069(11) 0.0558(8) Uiso 1.000000 R . .
H7b H 0.63219(14) 1.04392(18) 0.56183(11) 0.0558(8) Uiso 1.000000 R . .
C8 C 0.57281(14) 0.92259(19) 0.56989(11) 0.0462(7) Uani 1.000000 . . .
C9 C 0.50664(16) 0.9264(2) 0.55474(13) 0.0687(10) Uani 1.000000 . . .
H9 H 0.48305(16) 0.9851(2) 0.55661(13) 0.0824(12) Uiso 1.000000 R . .
C10 C 0.47595(17) 0.8423(3) 0.53683(15) 0.0818(12) Uani 1.000000 . . .
H10 H 0.43189(17) 0.8443(3) 0.52598(15) 0.0982(14) Uiso 1.000000 R . .
C11 C 0.51136(16) 0.7555(2) 0.53523(13) 0.0662(9) Uani 1.000000 . . .
H11 H 0.49153(16) 0.6977(2) 0.52408(13) 0.0794(11) Uiso 1.000000 R . .
C12 C 0.57661(14) 0.7568(2) 0.55052(11) 0.0522(8) Uani 1.000000 . . .
H12 H 0.60060(14) 0.6984(2) 0.54916(11) 0.0626(9) Uiso 1.000000 R . .
C13 C 0.62354(15) 0.9678(2) 0.67356(11) 0.0525(8) Uani 1.000000 . . .
H13a H 0.63205(15) 1.0223(2) 0.69558(11) 0.0629(9) Uiso 1.000000 R . .
H13b H 0.57611(15) 0.9663(2) 0.66660(11) 0.0629(9) Uiso 1.000000 R . .
C14 C 0.64272(13) 0.87366(18) 0.69911(10) 0.0404(6) Uani 1.000000 . . .
C15 C 0.62868(14) 0.8614(2) 0.74740(11) 0.0507(7) Uani 1.000000 . . .
H15 H 0.61275(14) 0.9138(2) 0.76550(11) 0.0609(9) Uiso 1.000000 R . .
C16 C 0.63867(15) 0.7700(2) 0.76853(11) 0.0584(8) Uani 1.000000 . . .
H16 H 0.63111(15) 0.7608(2) 0.80135(11) 0.0701(10) Uiso 1.000000 R . .
C17 C 0.66004(15) 0.6921(2) 0.74028(11) 0.0544(8) Uani 1.000000 . . .
H17 H 0.66515(15) 0.6296(2) 0.75355(11) 0.0653(9) Uiso 1.000000 R . .
C18 C 0.67356(13) 0.70903(18) 0.69231(10) 0.0418(6) Uani 1.000000 . . .
C19 C 0.68840(15) 0.62653(18) 0.65791(11) 0.0486(8) Uani 1.000000 . . .
H19a H 0.64744(15) 0.60605(18) 0.64169(11) 0.0583(9) Uiso 1.000000 R . .
H19b H 0.70554(15) 0.57077(18) 0.67627(11) 0.0583(9) Uiso 1.000000 R . .
C20 C 0.73186(15) 0.58492(17) 0.57883(10) 0.0462(7) Uani 1.000000 . . .
H20a H 0.76334(15) 0.53171(17) 0.58414(10) 0.0555(9) Uiso 1.000000 R . .
H20b H 0.68769(15) 0.55640(17) 0.57822(10) 0.0555(9) Uiso 1.000000 R . .
C21 C 0.74411(13) 0.62962(17) 0.53050(10) 0.0387(6) Uani 1.000000 . . .
C22 C 0.76414(18) 0.5719(2) 0.49208(12) 0.0642(9) Uani 1.000000 . . .
H22 H 0.77455(18) 0.5060(2) 0.49721(12) 0.0770(11) Uiso 1.000000 R . .
C23 C 0.76871(19) 0.6113(2) 0.44674(13) 0.0745(10) Uani 1.000000 . . .
H23 H 0.78262(19) 0.5729(2) 0.42099(13) 0.0894(12) Uiso 1.000000 R . .
C24 C 0.75234(17) 0.7091(2) 0.43970(12) 0.0596(8) Uani 1.000000 . . .
H24 H 0.75324(17) 0.7373(2) 0.40899(12) 0.0715(10) Uiso 1.000000 R . .
C25 C 0.73484(15) 0.7632(2) 0.47902(11) 0.0509(7) Uani 1.000000 . . .
H25 H 0.72532(15) 0.8296(2) 0.47439(11) 0.0611(9) Uiso 1.000000 R . .
C26 C 0.80533(14) 0.64935(18) 0.64281(10) 0.0466(7) Uani 1.000000 . . .
H26a H 0.81502(14) 0.58195(18) 0.65221(10) 0.0560(8) Uiso 1.000000 R . .
H26b H 0.80742(14) 0.68979(18) 0.67179(10) 0.0560(8) Uiso 1.000000 R . .
C27 C 0.85629(13) 0.68406(18) 0.60808(10) 0.0407(6) Uani 1.000000 . . .
C28 C 0.91034(15) 0.6272(2) 0.59522(12) 0.0561(8) Uani 1.000000 . . .
H28 H 0.91685(15) 0.5650(2) 0.60856(12) 0.0673(10) Uiso 1.000000 R . .
C29 C 0.95388(17) 0.6644(3) 0.56260(14) 0.0713(10) Uani 1.000000 . . .
H29 H 0.99042(17) 0.6273(3) 0.55359(14) 0.0856(12) Uiso 1.000000 R . .
C30 C 0.94371(16) 0.7562(2) 0.54318(13) 0.0650(9) Uani 1.000000 . . .
H30 H 0.97322(16) 0.7825(2) 0.52119(13) 0.0779(11) Uiso 1.000000 R . .
C31 C 0.88864(15) 0.8086(2) 0.55703(12) 0.0532(8) Uani 1.000000 . . .
H31 H 0.88149(15) 0.8706(2) 0.54363(12) 0.0638(9) Uiso 1.000000 R . .
C32 C 0.75295(13) 1.02315(16) 0.51046(10) 0.0377(6) Uani 1.000000 . . .
C33 C 0.70278(14) 1.03309(18) 0.47499(11) 0.0471(7) Uani 1.000000 . . .
H33 H 0.66655(14) 0.99065(18) 0.47543(11) 0.0565(8) Uiso 1.000000 R . .
C34 C 0.70546(16) 1.1049(2) 0.43894(11) 0.0528(8) Uani 1.000000 . . .
H34 H 0.67156(16) 1.1091(2) 0.41557(11) 0.0633(9) Uiso 1.000000 R . .
C35 C 0.75847(17) 1.1699(2) 0.43778(11) 0.0545(8) Uani 1.000000 . . .
C36 C 0.7629(2) 1.2487(3) 0.39890(14) 0.0950(14) Uani 1.000000 . . .
H36a H 0.7220(6) 1.2506(15) 0.3803(7) 0.142(2) Uiso 1.000000 GR . .
H36b H 0.7705(14) 1.3116(4) 0.41393(14) 0.142(2) Uiso 1.000000 GR . .
H36c H 0.7989(9) 1.2338(12) 0.3779(6) 0.142(2) Uiso 1.000000 GR . .
C37 C 0.80748(15) 1.16144(19) 0.47350(11) 0.0508(7) Uani 1.000000 . . .
H37 H 0.84294(15) 1.20529(19) 0.47309(11) 0.0609(9) Uiso 1.000000 R . .
C38 C 0.80650(13) 1.08998(17) 0.51043(10) 0.0421(7) Uani 1.000000 . . .
C39 C 0.86226(16) 1.0854(2) 0.54742(12) 0.0631(9) Uani 1.000000 . . .
H39a H 0.8458(3) 1.0610(15) 0.5775(2) 0.0946(13) Uiso 1.000000 GR . .
H39b H 0.8963(5) 1.0423(13) 0.5361(4) 0.0946(13) Uiso 1.000000 GR . .
H39c H 0.8803(7) 1.1502(3) 0.5523(6) 0.0946(13) Uiso 1.000000 GR . .
C40 C 1.00008(14) 0.7176(2) 0.29189(11) 0.0479(7) Uani 1.000000 . . .
C41 C 1.03301(18) 0.6437(2) 0.26662(14) 0.0709(10) Uani 1.000000 . . .
H41 H 1.04832(18) 0.5886(2) 0.28353(14) 0.0851(12) Uiso 1.000000 R . .
C42 C 1.0438(2) 0.6497(3) 0.21657(16) 0.0925(13) Uani 1.000000 . . .
H42 H 1.0662(2) 0.5992(3) 0.20109(16) 0.1109(16) Uiso 1.000000 R . .
C43 C 1.0216(2) 0.7290(4) 0.19050(16) 0.0934(13) Uani 1.000000 . . .
H43 H 1.0284(2) 0.7327(4) 0.15732(16) 0.1121(16) Uiso 1.000000 R . .
C44 C 0.9894(2) 0.8025(3) 0.21372(14) 0.0823(11) Uani 1.000000 . . .
H44 H 0.9744(2) 0.8572(3) 0.19637(14) 0.0988(14) Uiso 1.000000 R . .
C45 C 0.97897(16) 0.7965(3) 0.26317(12) 0.0626(9) Uani 1.000000 . . .
H45 H 0.95667(16) 0.8480(3) 0.27795(12) 0.0751(10) Uiso 1.000000 R . .
C46 C 0.96201(13) 0.80953(18) 0.37529(10) 0.0404(6) Uani 1.000000 . . .
C47 C 1.00008(14) 0.8951(2) 0.36774(11) 0.0498(7) Uani 1.000000 . . .
H47 H 1.03494(14) 0.8921(2) 0.34624(11) 0.0598(9) Uiso 1.000000 R . .
C48 C 0.98771(16) 0.9835(2) 0.39105(12) 0.0561(8) Uani 1.000000 . . .
H48 H 1.01401(16) 1.0382(2) 0.38485(12) 0.0673(10) Uiso 1.000000 R . .
C49 C 0.93696(18) 0.9908(2) 0.42317(12) 0.0645(9) Uani 1.000000 . . .
H49 H 0.92804(18) 1.0503(2) 0.43842(12) 0.0773(11) Uiso 1.000000 R . .
C50 C 0.89938(17) 0.9082(2) 0.43241(12) 0.0630(9) Uani 1.000000 . . .
H50 H 0.86523(17) 0.9117(2) 0.45449(12) 0.0756(11) Uiso 1.000000 R . .
C51 C 0.91217(15) 0.8195(2) 0.40895(11) 0.0510(7) Uani 1.000000 . . .
H51 H 0.88633(15) 0.7649(2) 0.41612(11) 0.0612(9) Uiso 1.000000 R . .
C52 C 0.91973(13) 0.62514(19) 0.34811(10) 0.0435(7) Uani 1.000000 . . .
C53 C 0.85720(14) 0.6518(2) 0.32915(11) 0.0509(7) Uani 1.000000 . . .
H53 H 0.85002(14) 0.7171(2) 0.32031(11) 0.0610(9) Uiso 1.000000 R . .
C54 C 0.80515(16) 0.5848(3) 0.32294(12) 0.0624(9) Uani 1.000000 . . .
H54 H 0.76429(16) 0.6056(3) 0.31034(12) 0.0749(10) Uiso 1.000000 R . .
C55 C 0.81469(18) 0.4874(3) 0.33559(13) 0.0692(10) Uani 1.000000 . . .
H55 H 0.78044(18) 0.4420(3) 0.33154(13) 0.0830(12) Uiso 1.000000 R . .
C56 C 0.87493(18) 0.4587(2) 0.35410(15) 0.0755(11) Uani 1.000000 . . .
H56 H 0.88187(18) 0.3932(2) 0.36268(15) 0.0906(13) Uiso 1.000000 R . .
C57 C 0.92583(15) 0.5262(2) 0.36021(13) 0.0615(9) Uani 1.000000 . . .
H57 H 0.96626(15) 0.5042(2) 0.37310(13) 0.0739(11) Uiso 1.000000 R . .
C58 C 1.04026(17) 0.6368(2) 0.42976(13) 0.0608(9) Uani 1.000000 . . .
H58 H 0.99793(17) 0.6247(2) 0.44115(13) 0.0729(10) Uiso 1.000000 R . .
C59 C 1.04704(14) 0.66905(18) 0.38233(11) 0.0478(7) Uani 1.000000 . . .
C60 C 1.11287(15) 0.6839(2) 0.36836(14) 0.0615(9) Uani 1.000000 . . .
H60 H 1.12003(15) 0.7042(2) 0.33671(14) 0.0738(11) Uiso 1.000000 R . .
C61 C 1.16764(18) 0.6704(3) 0.39861(18) 0.0774(11) Uani 1.000000 . . .
H61 H 1.21015(18) 0.6816(3) 0.38733(18) 0.0929(13) Uiso 1.000000 R . .
C62 C 1.1590(2) 0.6407(2) 0.44458(17) 0.0728(11) Uani 1.000000 . . .
H62 H 1.1957(2) 0.6327(2) 0.46525(17) 0.0874(13) Uiso 1.000000 R . .
C63 C 1.0961(2) 0.6219(2) 0.46144(14) 0.0749(11) Uani 1.000000 . . .
H63 H 1.0904(2) 0.5999(2) 0.49299(14) 0.0899(13) Uiso 1.000000 R . .
C64 C 0.57613(13) 0.38127(18) 0.58853(10) 0.0383(6) Uani 1.000000 . . .
C65 C 0.56390(14) 0.46214(19) 0.55790(10) 0.0459(7) Uani 1.000000 . . .
H65 H 0.53610(14) 0.51195(19) 0.56857(10) 0.0551(8) Uiso 1.000000 R . .
C66 C 0.59137(16) 0.4712(2) 0.51245(12) 0.0596(8) Uani 1.000000 . . .
H66 H 0.58131(16) 0.5257(2) 0.49324(12) 0.0715(10) Uiso 1.000000 R . .
C67 C 0.63388(17) 0.3990(3) 0.49561(12) 0.0657(9) Uani 1.000000 . . .
H67 H 0.65285(17) 0.4052(3) 0.46534(12) 0.0788(11) Uiso 1.000000 R . .
C68 C 0.64769(15) 0.3179(2) 0.52426(12) 0.0588(8) Uani 1.000000 . . .
H68 H 0.67632(15) 0.2692(2) 0.51351(12) 0.0705(10) Uiso 1.000000 R . .
C69 C 0.61873(14) 0.3093(2) 0.56906(11) 0.0483(7) Uani 1.000000 . . .
H69 H 0.62777(14) 0.2532(2) 0.58738(11) 0.0580(9) Uiso 1.000000 R . .
C70 C 0.50352(13) 0.25757(18) 0.64042(10) 0.0406(6) Uani 1.000000 . . .
C71 C 0.46176(15) 0.2322(2) 0.60137(12) 0.0552(8) Uani 1.000000 . . .
H71 H 0.45994(15) 0.2735(2) 0.57447(12) 0.0662(9) Uiso 1.000000 R . .
C72 C 0.42251(17) 0.1472(2) 0.60100(15) 0.0685(10) Uani 1.000000 . . .
H72 H 0.39422(17) 0.1344(2) 0.57464(15) 0.0821(12) Uiso 1.000000 R . .
C73 C 0.42540(17) 0.0823(2) 0.63939(16) 0.0694(10) Uani 1.000000 . . .
H73 H 0.39890(17) 0.0262(2) 0.63944(16) 0.0833(12) Uiso 1.000000 R . .
C74 C 0.46792(16) 0.1021(2) 0.67726(14) 0.0606(9) Uani 1.000000 . . .
H74 H 0.47130(16) 0.0580(2) 0.70299(14) 0.0727(11) Uiso 1.000000 R . .
C75 C 0.50656(14) 0.18768(18) 0.67804(11) 0.0473(7) Uani 1.000000 . . .
H75 H 0.53528(14) 0.19877(18) 0.70435(11) 0.0567(9) Uiso 1.000000 R . .
C76 C 0.48851(14) 0.45521(18) 0.65179(10) 0.0417(6) Uani 1.000000 . . .
C77 C 0.42221(14) 0.4540(2) 0.63569(10) 0.0490(7) Uani 1.000000 . . .
H77 H 0.40652(14) 0.3985(2) 0.61932(10) 0.0588(9) Uiso 1.000000 R . .
C78 C 0.37860(16) 0.5316(2) 0.64294(12) 0.0635(9) Uani 1.000000 . . .
H78 H 0.33503(16) 0.5274(2) 0.63120(12) 0.0762(11) Uiso 1.000000 R . .
C79 C 0.3996(2) 0.6140(3) 0.66730(14) 0.0806(11) Uani 1.000000 . . .
H79 H 0.3703(2) 0.6655(3) 0.67286(14) 0.0967(14) Uiso 1.000000 R . .
C80 C 0.4644(2) 0.6198(2) 0.68344(14) 0.0782(11) Uani 1.000000 . . .
H80 H 0.4795(2) 0.6762(2) 0.69938(14) 0.0939(13) Uiso 1.000000 R . .
C81 C 0.50766(16) 0.5417(2) 0.67601(12) 0.0569(8) Uani 1.000000 . . .
H81 H 0.55122(16) 0.5470(2) 0.68764(12) 0.0683(10) Uiso 1.000000 R . .
C82 C 0.59964(15) 0.36540(17) 0.68547(11) 0.0440(7) Uani 1.000000 . . .
C83 C 0.58062(19) 0.3665(2) 0.73453(12) 0.0611(9) Uani 1.000000 . . .
H83 H 0.53563(19) 0.3690(2) 0.74135(12) 0.0733(11) Uiso 1.000000 R . .
C84 C 0.6265(3) 0.3640(2) 0.77293(15) 0.0830(12) Uani 1.000000 . U .
H84 H 0.6120(3) 0.3647(2) 0.80468(15) 0.0996(14) Uiso 1.000000 R . .
C85 C 0.6931(3) 0.3605(2) 0.76405(18) 0.0890(13) Uani 1.000000 . U .
H85 H 0.7238(3) 0.3575(2) 0.78974(18) 0.1068(16) Uiso 1.000000 R . .
C86 C 0.71462(19) 0.3613(2) 0.71691(17) 0.0762(12) Uani 1.000000 . . .
H86 H 0.75984(19) 0.3606(2) 0.71078(17) 0.0914(14) Uiso 1.000000 R . .
C87 C 0.66832(16) 0.36306(18) 0.67841(12) 0.0541(8) Uani 1.000000 . . .
H87 H 0.68368(16) 0.36268(18) 0.64688(12) 0.0649(10) Uiso 1.000000 R . .
C88 C 0.8204(2) 0.9585(3) 0.32293(15) 0.0745(12) Uani 0.850000 . . P
H88a H 0.8569(2) 0.9229(3) 0.33837(15) 0.0894(14) Uiso 0.850000 R . P
H88b H 0.8259(2) 1.0277(3) 0.33081(15) 0.0894(14) Uiso 0.850000 R . P
Cl1 Cl 0.82523(6) 0.94444(11) 0.26115(4) 0.0962(4) Uani 0.850000 . . P
Cl2 Cl 0.74696(6) 0.91759(10) 0.34671(5) 0.0924(4) Uani 0.850000 . . P

loop_
_atom_site_aniso_label
_atom_site_aniso_U_11
_atom_site_aniso_U_22
_atom_site_aniso_U_33
_atom_site_aniso_U_12
_atom_site_aniso_U_13
_atom_site_aniso_U_23
Dy1 0.03860(7) 0.02640(6) 0.03471(8) 0.00556(5) 0.00490(5) 0.00201(5)
N1 0.0467(14) 0.0398(11) 0.0370(14) 0.0030(10) -0.0003(11) 0.0022(10)
N2 0.0472(13) 0.0308(10) 0.0397(14) 0.0073(9) 0.0011(11) -0.0015(9)
N3 0.0407(13) 0.0380(11) 0.0507(15) 0.0060(10) 0.0011(11) -0.0028(10)
N4 0.0392(13) 0.0384(11) 0.0371(14) 0.0029(9) 0.0102(10) 0.0014(10)
N5 0.0456(13) 0.0310(10) 0.0355(13) 0.0043(9) 0.0085(10) 0.0046(9)
N6 0.0467(13) 0.0345(10) 0.0383(14) 0.0058(9) 0.0036(11) -0.0004(10)
N7 0.0417(13) 0.0379(11) 0.0425(14) 0.0055(9) 0.0055(11) -0.0014(10)
O1 0.0556(12) 0.0326(9) 0.0415(12) 0.0005(8) 0.0015(9) 0.0063(8)
B1 0.0395(18) 0.0426(16) 0.045(2) 0.0041(13) 0.0061(15) -0.0017(14)
B2 0.0442(18) 0.0361(14) 0.0305(17) 0.0014(12) 0.0045(14) -0.0010(12)
C1 0.0519(18) 0.0535(16) 0.0404(18) 0.0031(14) 0.0042(15) 0.0044(14)
C2 0.0510(19) 0.075(2) 0.045(2) -0.0081(16) -0.0034(15) 0.0072(16)
C3 0.078(2) 0.067(2) 0.043(2) -0.0212(18) -0.0026(18) -0.0071(16)
C4 0.071(2) 0.0481(16) 0.048(2) -0.0081(15) -0.0033(17) -0.0065(14)
C5 0.0532(17) 0.0386(13) 0.0393(17) -0.0033(12) 0.0038(14) -0.0004(12)
C6 0.0594(18) 0.0321(12) 0.0478(19) 0.0081(12) -0.0028(15) -0.0054(12)
C7 0.0510(17) 0.0378(13) 0.0506(19) 0.0161(12) -0.0007(15) -0.0027(13)
C8 0.0472(18) 0.0448(14) 0.0466(19) 0.0095(12) 0.0007(14) -0.0044(13)
C9 0.052(2) 0.068(2) 0.085(3) 0.0254(16) -0.0102(19) -0.0221(19)
C10 0.045(2) 0.093(3) 0.107(3) 0.0135(19) -0.019(2) -0.036(2)
C11 0.049(2) 0.0638(19) 0.086(3) -0.0026(15) -0.0061(18) -0.0232(18)
C12 0.0477(18) 0.0449(15) 0.064(2) 0.0041(13) 0.0002(16) -0.0100(14)
C13 0.062(2) 0.0465(15) 0.050(2) 0.0142(14) 0.0131(16) -0.0042(14)
C14 0.0342(15) 0.0449(14) 0.0423(18) -0.0007(11) 0.0081(13) -0.0005(12)
C15 0.0511(18) 0.0574(17) 0.0442(19) 0.0013(13) 0.0122(15) -0.0059(14)
C16 0.064(2) 0.075(2) 0.0369(19) -0.0060(16) 0.0164(16) 0.0029(16)
C17 0.059(2) 0.0566(17) 0.048(2) -0.0030(14) 0.0158(16) 0.0141(15)
C18 0.0402(16) 0.0409(14) 0.0447(18) -0.0025(11) 0.0092(13) 0.0075(12)
C19 0.0591(19) 0.0322(12) 0.055(2) 0.0009(12) 0.0200(16) 0.0081(12)
C20 0.064(2) 0.0290(12) 0.0463(18) 0.0037(12) 0.0064(15) -0.0013(12)
C21 0.0414(15) 0.0348(12) 0.0401(17) 0.0013(11) 0.0018(13) -0.0023(11)
C22 0.100(3) 0.0379(15) 0.055(2) 0.0142(16) 0.0170(19) -0.0050(15)
C23 0.113(3) 0.0597(19) 0.052(2) 0.010(2) 0.022(2) -0.0141(17)
C24 0.082(2) 0.0585(18) 0.0388(19) 0.0001(16) 0.0099(17) -0.0020(15)
C25 0.064(2) 0.0419(14) 0.046(2) 0.0060(13) -0.0000(16) 0.0012(14)
C26 0.0608(19) 0.0404(14) 0.0387(17) 0.0106(13) 0.0016(14) 0.0081(12)
C27 0.0440(16) 0.0430(14) 0.0351(16) 0.0096(11) -0.0026(13) -0.0034(12)
C28 0.0510(19) 0.0588(17) 0.059(2) 0.0217(14) 0.0035(16) 0.0030(15)
C29 0.053(2) 0.084(2) 0.078(3) 0.0260(18) 0.0170(19) -0.003(2)
C30 0.052(2) 0.079(2) 0.065(2) 0.0032(17) 0.0216(17) 0.0018(18)
C31 0.0544(19) 0.0507(15) 0.055(2) -0.0004(14) 0.0130(16) 0.0034(14)
C32 0.0454(16) 0.0293(12) 0.0384(16) 0.0037(11) 0.0046(13) -0.0002(11)
C33 0.0498(17) 0.0391(14) 0.0521(19) -0.0016(12) -0.0019(15) -0.0006(13)
C34 0.063(2) 0.0530(16) 0.0418(19) 0.0085(15) -0.0068(15) 0.0010(14)
C35 0.077(2) 0.0459(16) 0.0409(19) 0.0032(15) 0.0064(17) 0.0079(13)
C36 0.132(4) 0.078(2) 0.075(3) -0.001(2) 0.005(3) 0.038(2)
C37 0.0581(19) 0.0388(14) 0.056(2) -0.0060(13) 0.0108(16) 0.0024(14)
C38 0.0486(17) 0.0336(12) 0.0442(18) 0.0024(11) 0.0014(14) -0.0031(12)
C39 0.064(2) 0.0511(17) 0.074(3) -0.0050(15) -0.0130(19) 0.0033(16)
C40 0.0397(16) 0.0545(16) 0.0497(19) -0.0086(13) 0.0074(14) -0.0109(14)
C41 0.082(2) 0.067(2) 0.065(2) -0.0035(18) 0.019(2) -0.0124(18)
C42 0.115(4) 0.099(3) 0.065(3) -0.004(3) 0.026(3) -0.035(2)
C43 0.117(4) 0.109(3) 0.054(3) -0.033(3) 0.014(3) -0.004(3)
C44 0.100(3) 0.097(3) 0.050(2) -0.011(2) -0.005(2) 0.006(2)
C45 0.064(2) 0.076(2) 0.047(2) 0.0004(17) 0.0011(17) -0.0010(17)
C46 0.0411(16) 0.0428(13) 0.0373(17) 0.0069(11) 0.0002(13) 0.0020(12)
C47 0.0454(17) 0.0509(16) 0.053(2) 0.0015(13) 0.0036(15) -0.0004(14)
C48 0.060(2) 0.0445(15) 0.063(2) -0.0036(14) -0.0063(17) 0.0006(15)
C49 0.083(3) 0.0509(18) 0.059(2) 0.0134(17) -0.005(2) -0.0122(16)
C50 0.071(2) 0.071(2) 0.047(2) 0.0149(17) 0.0158(17) -0.0077(16)
C51 0.0581(19) 0.0504(16) 0.0449(19) 0.0020(13) 0.0110(15) 0.0006(13)
C52 0.0423(16) 0.0453(14) 0.0434(18) 0.0034(12) 0.0132(14) -0.0039(12)
C53 0.0463(17) 0.0559(17) 0.0505(19) 0.0015(14) 0.0042(14) -0.0010(14)
C54 0.0456(19) 0.091(2) 0.051(2) -0.0042(17) 0.0075(16) -0.0113(18)
C55 0.063(2) 0.071(2) 0.075(3) -0.0230(18) 0.027(2) -0.0267(19)
C56 0.068(2) 0.0486(18) 0.111(3) -0.0047(17) 0.023(2) -0.0056(19)
C57 0.0469(18) 0.0507(16) 0.088(3) 0.0027(14) 0.0098(17) 0.0059(17)
C58 0.059(2) 0.0621(19) 0.061(2) 0.0174(15) 0.0024(18) -0.0045(16)
C59 0.0505(18) 0.0418(14) 0.051(2) 0.0094(12) 0.0017(15) -0.0075(13)
C60 0.0434(19) 0.0620(18) 0.079(3) 0.0072(14) 0.0019(18) 0.0010(17)
C61 0.049(2) 0.074(2) 0.109(4) 0.0111(17) -0.001(2) -0.000(2)
C62 0.065(3) 0.057(2) 0.096(3) 0.0217(17) -0.020(2) -0.011(2)
C63 0.097(3) 0.066(2) 0.061(3) 0.025(2) -0.011(2) -0.0091(18)
C64 0.0373(15) 0.0390(12) 0.0388(17) -0.0039(11) 0.0030(12) -0.0010(12)
C65 0.0492(17) 0.0444(14) 0.0441(18) -0.0010(12) 0.0009(14) 0.0019(13)
C66 0.065(2) 0.071(2) 0.043(2) -0.0141(17) -0.0000(16) 0.0119(16)
C67 0.061(2) 0.096(3) 0.041(2) -0.0242(19) 0.0134(17) -0.0090(19)
C68 0.0475(19) 0.073(2) 0.056(2) -0.0049(15) 0.0135(16) -0.0204(17)
C69 0.0464(17) 0.0485(15) 0.050(2) 0.0039(12) 0.0070(15) -0.0031(14)
C70 0.0434(16) 0.0370(13) 0.0419(17) 0.0034(11) 0.0089(13) -0.0039(12)
C71 0.059(2) 0.0490(16) 0.057(2) 0.0008(14) -0.0019(17) -0.0091(15)
C72 0.060(2) 0.0581(19) 0.087(3) -0.0038(16) -0.0090(19) -0.0260(19)
C73 0.055(2) 0.0434(17) 0.111(3) -0.0088(15) 0.022(2) -0.015(2)
C74 0.064(2) 0.0361(15) 0.083(3) 0.0036(14) 0.035(2) 0.0040(15)
C75 0.0501(18) 0.0391(13) 0.053(2) 0.0046(12) 0.0149(15) 0.0019(13)
C76 0.0540(18) 0.0398(13) 0.0318(16) 0.0033(12) 0.0091(13) 0.0022(12)
C77 0.0529(19) 0.0521(16) 0.0423(18) 0.0057(13) 0.0068(15) 0.0018(13)
C78 0.054(2) 0.075(2) 0.061(2) 0.0210(17) 0.0066(17) 0.0038(18)
C79 0.095(3) 0.073(2) 0.073(3) 0.042(2) 0.005(2) -0.008(2)
C80 0.099(3) 0.0526(18) 0.082(3) 0.0208(19) -0.007(2) -0.0225(18)
C81 0.063(2) 0.0476(16) 0.060(2) 0.0066(14) 0.0009(17) -0.0088(15)
C82 0.0567(19) 0.0296(12) 0.0455(19) -0.0001(11) -0.0031(15) 0.0009(11)
C83 0.087(3) 0.0494(16) 0.046(2) 0.0003(16) -0.0055(19) -0.0015(14)
C84 0.137(3) 0.0560(19) 0.055(2) 0.001(2) -0.024(3) -0.0001(16)
C85 0.122(3) 0.059(2) 0.084(3) 0.002(2) -0.052(3) 0.0000(19)
C86 0.072(3) 0.0488(18) 0.107(4) 0.0030(16) -0.032(2) -0.0063(19)
C87 0.064(2) 0.0371(14) 0.061(2) 0.0019(13) -0.0133(17) -0.0030(13)
C88 0.072(3) 0.091(3) 0.061(3) 0.007(2) -0.011(2) 0.005(2)
Cl1 0.0792(8) 0.1503(11) 0.0590(8) 0.0279(8) -0.0020(6) 0.0004(7)
Cl2 0.0780(8) 0.1241(10) 0.0755(9) 0.0106(7) 0.0082(7) 0.0113(7)

loop_
_atom_type_symbol
_atom_type_scat_dispersion_real
_atom_type_scat_dispersion_imag
_atom_type_scat_Cromer_Mann_a1
_atom_type_scat_Cromer_Mann_a2
_atom_type_scat_Cromer_Mann_a3
_atom_type_scat_Cromer_Mann_a4
_atom_type_scat_Cromer_Mann_b1
_atom_type_scat_Cromer_Mann_b2
_atom_type_scat_Cromer_Mann_b3
_atom_type_scat_Cromer_Mann_b4
_atom_type_scat_Cromer_Mann_c
_atom_type_scat_source
_atom_type_scat_dispersion_source
B 0.00156 0.00068 2.05450 1.33260 1.09790 0.70680 23.21850 1.02100 60.34980 0.14030 -0.19320 'International Tables Volume C Table 6.1.1.4 (pp. 500-502)' brennan
C 0.00313 0.00162 2.31000 1.02000 1.58860 0.86500 20.84390 10.20750 0.56870 51.65120 0.21560 'International Tables Volume C Table 6.1.1.4 (pp. 500-502)' brennan
Cl 0.14908 0.15974 11.46040 7.19640 6.25560 1.64550 0.01040 1.16620 18.51940 47.77840 -9.55740 'International Tables Volume C Table 6.1.1.4 (pp. 500-502)' brennan
Dy -0.12733 4.42924 26.50700 17.63830 14.55960 2.96577 2.18020 0.20217 12.18990 111.87400 4.29728 'International Tables Volume C Table 6.1.1.4 (pp. 500-502)' brennan
H 0.00000 0.00000 0.49300 0.32291 0.14019 0.04081 10.51090 26.12570 3.14236 57.79970 0.00304 'International Tables Volume C Table 6.1.1.4 (pp. 500-502)' brennan
N 0.00612 0.00332 12.21260 3.13220 2.01250 1.16630 0.00570 9.89330 28.99750 0.58260 -11.52900 'International Tables Volume C Table 6.1.1.4 (pp. 500-502)' brennan
O 0.01085 0.00610 3.04850 2.28680 1.54630 0.86700 13.27710 5.70110 0.32390 32.90890 0.25080 'International Tables Volume C Table 6.1.1.4 (pp. 500-502)' brennan

loop_
_geom_angle_atom_site_label_1
_geom_angle_atom_site_label_2
_geom_angle_atom_site_label_3
_geom_angle
_geom_angle_site_symmetry_1
_geom_angle_site_symmetry_3
_geom_angle_publ_flag
N2 Dy1 N1 66.60(7) . . y
N3 Dy1 N1 132.73(7) . . y
N3 Dy1 N2 66.78(7) . . y
N4 Dy1 N1 78.68(7) . . y
N4 Dy1 N2 67.72(7) . . y
N4 Dy1 N3 77.13(7) . . y
N5 Dy1 N1 109.09(7) . . y
N5 Dy1 N2 133.50(6) . . y
N5 Dy1 N3 97.20(7) . . y
N5 Dy1 N4 66.17(6) . . y
N6 Dy1 N1 148.97(7) . . y
N6 Dy1 N2 140.15(7) . . y
N6 Dy1 N3 77.51(7) . . y
N6 Dy1 N4 121.69(7) . . y
N6 Dy1 N5 66.18(7) . . y
N7 Dy1 N1 79.09(7) . . y
N7 Dy1 N2 144.21(7) . . y
N7 Dy1 N3 148.18(7) . . y
N7 Dy1 N4 116.37(7) . . y
N7 Dy1 N5 66.59(6) . . y
N7 Dy1 N6 70.92(7) . . y
O1 Dy1 N1 87.77(7) . . y
O1 Dy1 N2 79.66(7) . . y
O1 Dy1 N3 91.34(7) . . y
O1 Dy1 N4 147.36(7) . . y
O1 Dy1 N5 146.34(6) . . y
O1 Dy1 N6 84.22(7) . . y
O1 Dy1 N7 89.45(7) . . y
C1 N1 Dy1 126.52(17) . . ?
C5 N1 Dy1 116.13(17) . . ?
C5 N1 C1 117.3(2) . . ?
C6 N2 Dy1 105.30(14) . . ?
C7 N2 Dy1 106.45(14) . . ?
C7 N2 C6 110.16(19) . . ?
C13 N2 Dy1 114.66(14) . . ?
C13 N2 C6 109.9(2) . . ?
C13 N2 C7 110.1(2) . . ?
C8 N3 Dy1 117.78(17) . . ?
C12 N3 Dy1 124.44(17) . . ?
C12 N3 C8 117.8(2) . . ?
C14 N4 Dy1 118.74(16) . . ?
C18 N4 Dy1 120.92(16) . . ?
C18 N4 C14 117.9(2) . . ?
C19 N5 Dy1 112.12(14) . . ?
C20 N5 Dy1 113.85(15) . . ?
C20 N5 C19 109.4(2) . . ?
C26 N5 Dy1 102.54(14) . . ?
C26 N5 C19 109.0(2) . . ?
C26 N5 C20 109.7(2) . . ?
C21 N6 Dy1 121.25(17) . . ?
C25 N6 Dy1 119.45(16) . . ?
C25 N6 C21 117.4(2) . . ?
C27 N7 Dy1 116.72(17) . . ?
C31 N7 Dy1 123.16(18) . . ?
C31 N7 C27 117.5(2) . . ?
C32 O1 Dy1 170.54(17) . . ?
C46 B1 C40 112.6(2) . . ?
C52 B1 C40 103.7(2) . . ?
C52 B1 C46 112.2(2) . . ?
C59 B1 C40 112.0(2) . . ?
C59 B1 C46 102.1(2) . . ?
C59 B1 C52 114.6(2) . . ?
C70 B2 C64 107.4(2) . . ?
C76 B2 C64 109.5(2) . . ?
C76 B2 C70 109.4(2) . . ?
C82 B2 C64 111.5(2) . . ?
C82 B2 C70 109.9(2) . . ?
C82 B2 C76 109.1(2) . . ?
C2 C1 N1 123.5(3) . . ?
C3 C2 C1 118.4(3) . . ?
C4 C3 C2 119.4(3) . . ?
C5 C4 C3 119.5(3) . . ?
C4 C5 N1 122.0(3) . . ?
C6 C5 N1 117.1(2) . . ?
C6 C5 C4 120.8(2) . . ?
C5 C6 N2 111.7(2) . . ?
C8 C7 N2 111.6(2) . . ?
C7 C8 N3 116.8(2) . . ?
C9 C8 N3 121.4(3) . . ?
C9 C8 C7 121.8(2) . . ?
C10 C9 C8 119.6(3) . . ?
C11 C10 C9 119.3(3) . . ?
C12 C11 C10 118.2(3) . . ?
C11 C12 N3 123.7(3) . . ?
C14 C13 N2 115.7(2) . . ?
C13 C14 N4 117.3(2) . . ?
C15 C14 N4 122.4(2) . . ?
C15 C14 C13 119.9(2) . . ?
C16 C15 C14 118.9(3) . . ?
C17 C16 C15 119.4(3) . . ?
C18 C17 C16 118.9(3) . . ?
C17 C18 N4 122.2(2) . . ?
C19 C18 N4 115.4(2) . . ?
C19 C18 C17 122.0(2) . . ?
C18 C19 N5 112.8(2) . . ?
C21 C20 N5 115.0(2) . . ?
C20 C21 N6 118.1(2) . . ?
C22 C21 N6 121.0(3) . . ?
C22 C21 C20 120.7(2) . . ?
C23 C22 C21 120.4(3) . . ?
C24 C23 C22 119.0(3) . . ?
C25 C24 C23 118.1(3) . . ?
C24 C25 N6 124.0(3) . . ?
C27 C26 N5 111.2(2) . . ?
C26 C27 N7 115.0(2) . . ?
C28 C27 N7 122.1(3) . . ?
C28 C27 C26 122.8(2) . . ?
C29 C28 C27 118.8(3) . . ?
C30 C29 C28 120.1(3) . . ?
C31 C30 C29 118.4(3) . . ?
C30 C31 N7 123.2(3) . . ?
C33 C32 O1 120.3(2) . . ?
C38 C32 O1 121.1(2) . . ?
C38 C32 C33 118.6(2) . . ?
C34 C33 C32 121.9(3) . . ?
C35 C34 C33 120.3(3) . . ?
C36 C35 C34 121.5(3) . . ?
C37 C35 C34 117.9(3) . . ?
C37 C35 C36 120.6(3) . . ?
C38 C37 C35 123.4(3) . . ?
C37 C38 C32 117.9(3) . . ?
C39 C38 C32 122.2(2) . . ?
C39 C38 C37 119.9(3) . . ?
C41 C40 B1 121.3(3) . . ?
C45 C40 B1 124.2(3) . . ?
C45 C40 C41 114.3(3) . . ?
C42 C41 C40 122.3(4) . . ?
C43 C42 C41 120.5(4) . . ?
C44 C43 C42 119.1(4) . . ?
C45 C44 C43 120.3(4) . . ?
C44 C45 C40 123.6(3) . . ?
C47 C46 B1 120.6(2) . . ?
C51 C46 B1 124.2(2) . . ?
C51 C46 C47 114.9(2) . . ?
C48 C47 C46 122.7(3) . . ?
C49 C48 C47 120.4(3) . . ?
C50 C49 C48 118.7(3) . . ?
C51 C50 C49 120.6(3) . . ?
C50 C51 C46 122.6(3) . . ?
C53 C52 B1 121.1(2) . . ?
C57 C52 B1 124.1(3) . . ?
C57 C52 C53 114.4(3) . . ?
C54 C53 C52 122.9(3) . . ?
C55 C54 C53 119.6(3) . . ?
C56 C55 C54 119.1(3) . . ?
C57 C56 C55 120.5(3) . . ?
C56 C57 C52 123.4(3) . . ?
C63 C58 C59 122.0(3) . . ?
C58 C59 B1 121.2(3) . . ?
C60 C59 B1 123.3(3) . . ?
C60 C59 C58 114.7(3) . . ?
C61 C60 C59 124.2(4) . . ?
C62 C61 C60 119.4(4) . . ?
C63 C62 C61 120.8(4) . . ?
C62 C63 C58 119.0(4) . . ?
C65 C64 B2 124.9(2) . . ?
C69 C64 B2 120.8(2) . . ?
C69 C64 C65 114.3(3) . . ?
C66 C65 C64 123.0(3) . . ?
C67 C66 C65 120.1(3) . . ?
C68 C67 C66 119.3(3) . . ?
C69 C68 C67 119.7(3) . . ?
C68 C69 C64 123.6(3) . . ?
C71 C70 B2 120.9(2) . . ?
C75 C70 B2 124.3(3) . . ?
C75 C70 C71 114.7(3) . . ?
C72 C71 C70 122.7(3) . . ?
C73 C72 C71 120.5(3) . . ?
C74 C73 C72 118.6(3) . . ?
C75 C74 C73 121.0(3) . . ?
C74 C75 C70 122.3(3) . . ?
C77 C76 B2 124.5(2) . . ?
C81 C76 B2 121.1(3) . . ?
C81 C76 C77 114.3(3) . . ?
C78 C77 C76 123.2(3) . . ?
C79 C78 C77 120.2(3) . . ?
C80 C79 C78 119.2(3) . . ?
C81 C80 C79 120.1(3) . . ?
C80 C81 C76 122.9(3) . . ?
C83 C82 B2 120.2(3) . . ?
C87 C82 B2 124.8(3) . . ?
C87 C82 C83 115.0(3) . . ?
C84 C83 C82 122.6(4) . . ?
C85 C84 C83 120.1(4) . . ?
C86 C85 C84 119.9(4) . . ?
C87 C86 C85 119.9(4) . . ?
C86 C87 C82 122.6(3) . . ?
Cl2 C88 Cl1 114.2(2) . . ?

loop_
_geom_bond_atom_site_label_1
_geom_bond_atom_site_label_2
_geom_bond_distance
_geom_bond_site_symmetry_2
_geom_bond_publ_flag
Dy1 N1 2.545(2) . y
Dy1 N2 2.573(2) . y
Dy1 N3 2.504(2) . y
Dy1 N4 2.510(2) . y
Dy1 N5 2.655(2) . y
Dy1 N6 2.532(2) . y
Dy1 N7 2.558(2) . y
Dy1 O1 2.1121(17) . y
N1 C1 1.347(3) . ?
N1 C5 1.357(3) . ?
N2 C6 1.496(3) . ?
N2 C7 1.485(3) . ?
N2 C13 1.489(3) . ?
N3 C8 1.349(3) . ?
N3 C12 1.355(3) . ?
N4 C14 1.354(3) . ?
N4 C18 1.364(3) . ?
N5 C19 1.487(3) . ?
N5 C20 1.497(3) . ?
N5 C26 1.486(4) . ?
N6 C21 1.351(3) . ?
N6 C25 1.352(3) . ?
N7 C27 1.354(3) . ?
N7 C31 1.342(3) . ?
O1 C32 1.344(3) . ?
B1 C40 1.643(4) . ?
B1 C46 1.654(4) . ?
B1 C52 1.652(4) . ?
B1 C59 1.648(4) . ?
B2 C64 1.642(4) . ?
B2 C70 1.665(4) . ?
B2 C76 1.668(4) . ?
B2 C82 1.640(4) . ?
C1 C2 1.388(4) . ?
C2 C3 1.373(4) . ?
C3 C4 1.380(4) . ?
C4 C5 1.386(4) . ?
C5 C6 1.498(4) . ?
C7 C8 1.515(4) . ?
C8 C9 1.388(4) . ?
C9 C10 1.384(4) . ?
C10 C11 1.379(4) . ?
C11 C12 1.371(4) . ?
C13 C14 1.506(4) . ?
C14 C15 1.378(4) . ?
C15 C16 1.385(4) . ?
C16 C17 1.387(4) . ?
C17 C18 1.377(4) . ?
C18 C19 1.503(4) . ?
C20 C21 1.491(4) . ?
C21 C22 1.386(4) . ?
C22 C23 1.365(4) . ?
C23 C24 1.381(4) . ?
C24 C25 1.363(4) . ?
C26 C27 1.496(4) . ?
C27 C28 1.387(4) . ?
C28 C29 1.367(4) . ?
C29 C30 1.370(4) . ?
C30 C31 1.379(4) . ?
C32 C33 1.397(4) . ?
C32 C38 1.409(3) . ?
C33 C34 1.394(4) . ?
C34 C35 1.386(4) . ?
C35 C36 1.520(4) . ?
C35 C37 1.383(4) . ?
C37 C38 1.407(4) . ?
C38 C39 1.501(4) . ?
C40 C41 1.398(4) . ?
C40 C45 1.394(4) . ?
C41 C42 1.405(5) . ?
C42 C43 1.365(6) . ?
C43 C44 1.359(6) . ?
C44 C45 1.387(5) . ?
C46 C47 1.410(4) . ?
C46 C51 1.389(4) . ?
C47 C48 1.388(4) . ?
C48 C49 1.371(4) . ?
C49 C50 1.381(4) . ?
C50 C51 1.394(4) . ?
C52 C53 1.400(4) . ?
C52 C57 1.389(4) . ?
C53 C54 1.396(4) . ?
C54 C55 1.380(5) . ?
C55 C56 1.362(5) . ?
C56 C57 1.383(4) . ?
C58 C59 1.389(4) . ?
C58 C63 1.423(5) . ?
C59 C60 1.403(4) . ?
C60 C61 1.380(5) . ?
C61 C62 1.346(5) . ?
C62 C63 1.382(5) . ?
C64 C65 1.404(4) . ?
C64 C69 1.414(4) . ?
C65 C66 1.387(4) . ?
C66 C67 1.389(5) . ?
C67 C68 1.380(5) . ?
C68 C69 1.383(4) . ?
C70 C71 1.395(4) . ?
C70 C75 1.407(4) . ?
C71 C72 1.399(4) . ?
C72 C73 1.378(5) . ?
C73 C74 1.362(5) . ?
C74 C75 1.399(4) . ?
C76 C77 1.397(4) . ?
C76 C81 1.401(4) . ?
C77 C78 1.389(4) . ?
C78 C79 1.368(5) . ?
C79 C80 1.372(5) . ?
C80 C81 1.391(4) . ?
C82 C83 1.415(4) . ?
C82 C87 1.401(4) . ?
C83 C84 1.390(5) . ?
C84 C85 1.369(6) . ?
C85 C86 1.380(6) . ?
C86 C87 1.397(5) . ?
C88 Cl1 1.720(4) . ?
C88 Cl2 1.724(4) . ?

loop_
_restr_U_rigid_atom_site_label_1
_restr_U_rigid_atom_site_label_2
_restr_U_rigid_target_weight_param
_restr_U_rigid_U_parallel
_restr_U_rigid_diff
C84 C85 0.0100 0.1429 0.0024

loop_
_restr_U_similar_atom_site_label_1
_restr_U_similar_atom_site_label_2
_restr_U_similar_weight_param
C84 C85 0.0100
